data_4085657
loop_
_publ_author_name
'Taylor, Morgan J.'
'Coakley, Emma J.'
'Coles, Martyn P.'
'Cox, Hazel'
'Fulton, J. Robin'

_publ_section_title
;
 \b-Diketiminato Organolead Complexes: Structures,207Pb NMR, and Hammett
 Correlations
;
_journal_issue 11
_journal_name_full Organometallics
_journal_page_first 2515
_journal_paper_doi 10.1021/om501223a
_journal_volume 34
_journal_year 2015
_chemical_compound_source 'synthesis as described'
_chemical_formula_moiety 'C36 H48 N2 Pb1'
_chemical_formula_sum 'C36 H48 N2 Pb'
_chemical_formula_weight 715.95
_chemical_name_systematic
;
 ?
;
_space_group_IT_number 62
_symmetry_cell_setting orthorhombic
_symmetry_Int_Tables_number 62
_symmetry_space_group_name_Hall '-P 2ac 2n'
_symmetry_space_group_name_H-M 'P n m a'
_atom_sites_solution_hydrogens geom
_atom_sites_solution_primary direct
_atom_sites_solution_secondary difmap
_audit_conform_dict_location ftp://ftp.iucr.org/pub/cif_core.dic
_audit_conform_dict_name cif_core.dic
_audit_conform_dict_version 2.2
_audit_creation_date 2009-05-28T11:09:59-00:00
_audit_creation_method 'WinGX routine CIF_UPDATE'
_cell_angle_alpha 90
_cell_angle_beta 90
_cell_angle_gamma 90
_cell_formula_units_Z 4
_cell_length_a 16.2236(2)
_cell_length_b 20.5353(2)
_cell_length_c 9.9380(1)
_cell_measurement_reflns_used 35389
_cell_measurement_temperature 173(2)
_cell_measurement_theta_max 27.485
_cell_measurement_theta_min 3.395
_cell_measurement_wavelength 0.71073
_cell_volume 3310.91(6)
_computing_cell_refinement 'HKL Scalepack (Otwinowski & Minor 1997)'
_computing_data_collection 'Collect (Nonius BV, 1997-2000)'
_computing_data_reduction 'HKL Denzo and Scalepack (Otwinowski & Minor 1997)'
_computing_molecular_graphics 'Ortep-3 for Windows (Farrugia, 1997)'
_computing_publication_material 'WinGX publication routines (Farrugia, 1999)'
_computing_structure_refinement 'SHELXL-97 (Sheldrick, 1997)'
_computing_structure_solution 'SHELXS-97 (Sheldrick, 1997)'
_diffrn_ambient_temperature 173(2)
_diffrn_detector 'CCD plate'
_diffrn_measured_fraction_theta_full 0.995
_diffrn_measured_fraction_theta_max 0.995
_diffrn_measurement_device '95mm CCD camera on \k-goniostat'
_diffrn_measurement_device_type KappaCCD
_diffrn_measurement_method 'CCD rotation images, thick slices'
_diffrn_orient_matrix_type 'by Nonius Collect from scalepack cell'
_diffrn_orient_matrix_UB_11 0.258745E-1
_diffrn_orient_matrix_UB_12 -0.57953E-1
_diffrn_orient_matrix_UB_13 0.108769E-1
_diffrn_orient_matrix_UB_21 -0.24711E-2
_diffrn_orient_matrix_UB_22 0.138502E-1
_diffrn_orient_matrix_UB_23 0.474363E-1
_diffrn_orient_matrix_UB_31 -0.972089E-1
_diffrn_orient_matrix_UB_32 -0.157777E-1
_diffrn_orient_matrix_UB_33 0.16893E-2
_diffrn_radiation_monochromator graphite
_diffrn_radiation_probe x-ray
_diffrn_radiation_type MoK\a
_diffrn_radiation_wavelength 0.71073
_diffrn_reflns_av_R_equivalents 0.0783
_diffrn_reflns_av_unetI/netI 0.0237
_diffrn_reflns_limit_h_max 20
_diffrn_reflns_limit_h_min -20
_diffrn_reflns_limit_k_max 26
_diffrn_reflns_limit_k_min -26
_diffrn_reflns_limit_l_max 12
_diffrn_reflns_limit_l_min -12
_diffrn_reflns_number 51139
_diffrn_reflns_theta_full 27.47
_diffrn_reflns_theta_max 27.47
_diffrn_reflns_theta_min 3.61
_diffrn_source 'Enraf Nonius FR590'
_exptl_absorpt_coefficient_mu 5.12
_exptl_absorpt_correction_T_max 0.4376
_exptl_absorpt_correction_T_min 0.3359
_exptl_absorpt_correction_type multi-scan
_exptl_absorpt_process_details
;
        [c.f. r.h. blessing, acta cryst. (1995), a51, 33-38]
;
_exptl_crystal_colour oRANGE
_exptl_crystal_density_diffrn 1.436
_exptl_crystal_density_method 'not measured'
_exptl_crystal_description bLOCK
_exptl_crystal_F_000 1440
_exptl_crystal_size_max 0.24
_exptl_crystal_size_mid 0.18
_exptl_crystal_size_min 0.14
_refine_diff_density_max 3.072
_refine_diff_density_min -1.485
_refine_diff_density_rms 0.101
_refine_ls_extinction_method none
_refine_ls_goodness_of_fit_ref 1.122
_refine_ls_hydrogen_treatment constr
_refine_ls_matrix_type full
_refine_ls_number_parameters 166
_refine_ls_number_reflns 3882
_refine_ls_number_restraints 0
_refine_ls_restrained_S_all 1.122
_refine_ls_R_factor_all 0.0309
_refine_ls_R_factor_gt 0.0262
_refine_ls_shift/su_max 0.001
_refine_ls_shift/su_mean 0
_refine_ls_structure_factor_coef Fsqd
_refine_ls_weighting_details 'calc w=1/[\s^2^(Fo^2^)+(0.0248P)^2^+6.4826P] where P=(Fo^2^+2Fc^2^)/3'
_refine_ls_weighting_scheme calc
_refine_ls_wR_factor_gt 0.0619
_refine_ls_wR_factor_ref 0.0639
_reflns_number_gt 3523
_reflns_number_total 3882
_reflns_threshold_expression >2sigma(I)
_cod_data_source_file om501223a_si_002.cif
_cod_data_source_block Compound8-may909b
_cod_depositor_comments 'Adding full bibliography for 4085653--4085657.cif.'
_cod_database_code 4085657

loop_
_symmetry_equiv_pos_as_xyz
'x, y, z'
'-x+1/2, -y, z+1/2'
'x+1/2, -y+1/2, -z+1/2'
'-x, y+1/2, -z'
'-x, -y, -z'
'x-1/2, y, -z-1/2'
'-x-1/2, y-1/2, z-1/2'
'x, -y-1/2, z'

loop_
_atom_site_label
_atom_site_type_symbol
_atom_site_fract_x
_atom_site_fract_y
_atom_site_fract_z
_atom_site_U_iso_or_equiv
_atom_site_adp_type
_atom_site_occupancy
_atom_site_symmetry_multiplicity
_atom_site_calc_flag
_atom_site_refinement_flags
Pb Pb 0.140169(9) 0.25 0.532977(14) 0.02126(6) Uani 1 2 d S
N1 N 0.17302(15) 0.32281(11) 0.7033(2) 0.0195(5) Uani 1 1 d .
C1 C 0.24181(19) 0.31190(14) 0.7723(3) 0.0212(6) Uani 1 1 d .
C2 C 0.2774(3) 0.25 0.7891(4) 0.0226(9) Uani 1 2 d S
H2 H 0.3337 0.25 0.8157 0.027 Uiso 1 2 calc SR
C3 C 0.2857(2) 0.36747(16) 0.8411(4) 0.0341(8) Uani 1 1 d .
H3A H 0.2637 0.4089 0.8081 0.051 Uiso 1 1 calc R
H3B H 0.3448 0.3651 0.8213 0.051 Uiso 1 1 calc R
H3C H 0.2772 0.3645 0.9385 0.051 Uiso 1 1 calc R
C4 C 0.13290(18) 0.38500(15) 0.7051(3) 0.0232(6) Uani 1 1 d .
C5 C 0.0707(2) 0.39680(16) 0.8012(3) 0.0285(7) Uani 1 1 d .
C6 C 0.0293(2) 0.45598(18) 0.7961(4) 0.0374(8) Uani 1 1 d .
H6 H -0.0122 0.465 0.8609 0.045 Uiso 1 1 calc R
C7 C 0.0471(3) 0.50191(19) 0.6990(4) 0.0458(10) Uani 1 1 d .
H7 H 0.0177 0.5419 0.697 0.055 Uiso 1 1 calc R
C8 C 0.1073(3) 0.48974(18) 0.6055(4) 0.0402(9) Uani 1 1 d .
H8 H 0.1191 0.5216 0.539 0.048 Uiso 1 1 calc R
C9 C 0.1516(2) 0.43140(16) 0.6061(4) 0.0298(7) Uani 1 1 d .
C10 C 0.0497(2) 0.34767(17) 0.9097(4) 0.0346(8) Uani 1 1 d .
H10 H 0.0716 0.3045 0.8796 0.041 Uiso 1 1 calc R
C11 C 0.0911(4) 0.3639(3) 1.0429(5) 0.0714(16) Uani 1 1 d .
H11A H 0.0764 0.331 1.1101 0.107 Uiso 1 1 calc R
H11B H 0.0726 0.4068 1.0737 0.107 Uiso 1 1 calc R
H11C H 0.1511 0.3644 1.0308 0.107 Uiso 1 1 calc R
C12 C -0.0424(3) 0.3397(3) 0.9328(5) 0.0627(13) Uani 1 1 d .
H12A H -0.0517 0.3073 1.0036 0.094 Uiso 1 1 calc R
H12B H -0.0688 0.3252 0.8493 0.094 Uiso 1 1 calc R
H12C H -0.066 0.3816 0.9605 0.094 Uiso 1 1 calc R
C13 C 0.2183(2) 0.42036(17) 0.5003(3) 0.0319(7) Uani 1 1 d .
H13 H 0.2433 0.3766 0.517 0.038 Uiso 1 1 calc R
C14 C 0.1824(3) 0.4203(2) 0.3587(4) 0.0491(10) Uani 1 1 d .
H14A H 0.2266 0.413 0.2932 0.074 Uiso 1 1 calc R
H14B H 0.1561 0.4624 0.3408 0.074 Uiso 1 1 calc R
H14C H 0.1413 0.3856 0.3509 0.074 Uiso 1 1 calc R
C15 C 0.2869(3) 0.47166(19) 0.5125(5) 0.0458(10) Uani 1 1 d .
H15A H 0.3096 0.4709 0.6039 0.069 Uiso 1 1 calc R
H15B H 0.2642 0.5149 0.4937 0.069 Uiso 1 1 calc R
H15C H 0.3307 0.4619 0.4477 0.069 Uiso 1 1 calc R
C16 C 0.0012(3) 0.25 0.5855(5) 0.0366(11) Uani 1 2 d S
H16A H -0.0123 0.2109 0.6396 0.044 Uiso 0.5 1 calc PR
H16B H -0.0123 0.2891 0.6396 0.044 Uiso 0.5 1 calc PR
C17 C -0.0484(2) 0.25 0.4580(3) 0.0266(9) Uiso 1 2 d SG
C18 C -0.0655(3) 0.31248(4) 0.4120(4) 0.0360(17) Uiso 0.5 1 d PG
H18 H -0.0439 0.3492 0.4582 0.043 Uiso 0.5 1 calc PR
C19 C -0.1142(3) 0.32123(12) 0.2983(5) 0.0376(16) Uiso 0.5 1 d PG
H19 H -0.1259 0.3639 0.2669 0.045 Uiso 0.5 1 calc PR
C20 C -0.1458(2) 0.26751(18) 0.2307(4) 0.0354(17) Uiso 0.5 1 d PG
H20 H -0.179 0.2735 0.153 0.042 Uiso 0.5 1 calc PR
C21 C -0.1287(3) 0.20502(14) 0.2766(4) 0.0374(17) Uiso 0.5 1 d PG
H21 H -0.1502 0.1683 0.2304 0.045 Uiso 0.5 1 calc PR
C22 C -0.0800(3) 0.19627(5) 0.3903(4) 0.0337(16) Uiso 0.5 1 d PG
H22 H -0.0683 0.1536 0.4217 0.04 Uiso 0.5 1 calc PR

loop_
_atom_site_aniso_label
_atom_site_aniso_U_11
_atom_site_aniso_U_22
_atom_site_aniso_U_33
_atom_site_aniso_U_23
_atom_site_aniso_U_13
_atom_site_aniso_U_12
Pb 0.01987(9) 0.02666(9) 0.01727(9) 0 -0.00090(6) 0
N1 0.0203(12) 0.0181(11) 0.0200(11) 0.0003(9) -0.0018(10) 0.0020(10)
C1 0.0210(15) 0.0198(13) 0.0228(14) -0.0014(11) -0.0015(11) -0.0022(11)
C2 0.017(2) 0.0195(19) 0.031(2) 0 -0.0064(17) 0
C3 0.0331(18) 0.0223(15) 0.047(2) -0.0073(15) -0.0140(16) 0.0010(14)
C4 0.0222(15) 0.0205(14) 0.0268(14) -0.0016(12) -0.0028(12) 0.0035(12)
C5 0.0249(16) 0.0266(15) 0.0340(16) -0.0036(13) -0.0006(14) 0.0024(13)
C6 0.0317(18) 0.0343(18) 0.046(2) -0.0059(16) 0.0045(16) 0.0096(15)
C7 0.043(2) 0.0315(19) 0.063(3) 0.0021(18) -0.002(2) 0.0201(17)
C8 0.046(2) 0.0295(17) 0.045(2) 0.0116(16) -0.0003(18) 0.0125(16)
C9 0.0299(17) 0.0259(15) 0.0336(17) 0.0027(14) -0.0022(14) 0.0053(13)
C10 0.0391(19) 0.0297(17) 0.0350(17) -0.0048(15) 0.0107(16) 0.0020(15)
C11 0.075(4) 0.090(4) 0.048(3) 0.024(3) -0.016(2) -0.026(3)
C12 0.045(3) 0.091(4) 0.052(3) 0.005(3) 0.012(2) -0.015(3)
C13 0.0344(19) 0.0281(16) 0.0333(17) 0.0104(14) 0.0045(14) 0.0044(14)
C14 0.053(3) 0.060(3) 0.0343(19) 0.0100(19) 0.0017(18) 0.007(2)
C15 0.040(2) 0.0337(19) 0.064(3) 0.0160(19) 0.0055(19) 0.0011(17)
C16 0.021(2) 0.060(3) 0.029(2) 0 0.002(2) 0

loop_
_atom_type_symbol
_atom_type_description
_atom_type_scat_dispersion_real
_atom_type_scat_dispersion_imag
_atom_type_scat_source
C C 0.0033 0.0016 'International Tables Vol C Tables 4.2.6.8 and 6.1.1.4'
H H 0 0 'International Tables Vol C Tables 4.2.6.8 and 6.1.1.4'
N N 0.0061 0.0033 'International Tables Vol C Tables 4.2.6.8 and 6.1.1.4'
Pb Pb -3.3944 10.1111 'International Tables Vol C Tables 4.2.6.8 and 6.1.1.4'

loop_
_geom_angle_atom_site_label_1
_geom_angle_atom_site_label_2
_geom_angle_atom_site_label_3
_geom_angle
_geom_angle_site_symmetry_1
_geom_angle_site_symmetry_3
C16 Pb N1 93.38(11) . .
C16 Pb N1 93.38(11) . 8_565
N1 Pb N1 80.22(12) . 8_565
C1 N1 C4 121.7(2) . .
C1 N1 Pb 117.42(19) . .
C4 N1 Pb 118.61(18) . .
N1 C1 C2 124.0(3) . .
N1 C1 C3 120.2(3) . .
C2 C1 C3 115.8(3) . .
C1 C2 C1 129.4(4) 8_565 .
C1 C2 H2 115.3 8_565 .
C1 C2 H2 115.3 . .
C1 C3 H3A 109.5 . .
C1 C3 H3B 109.5 . .
H3A C3 H3B 109.5 . .
C1 C3 H3C 109.5 . .
H3A C3 H3C 109.5 . .
H3B C3 H3C 109.5 . .
C9 C4 C5 120.9(3) . .
C9 C4 N1 119.9(3) . .
C5 C4 N1 119.1(3) . .
C6 C5 C4 118.1(3) . .
C6 C5 C10 120.0(3) . .
C4 C5 C10 121.9(3) . .
C7 C6 C5 121.5(3) . .
C7 C6 H6 119.3 . .
C5 C6 H6 119.3 . .
C8 C7 C6 119.9(3) . .
C8 C7 H7 120 . .
C6 C7 H7 120 . .
C7 C8 C9 121.3(4) . .
C7 C8 H8 119.3 . .
C9 C8 H8 119.3 . .
C8 C9 C4 118.3(3) . .
C8 C9 C13 119.3(3) . .
C4 C9 C13 122.4(3) . .
C5 C10 C12 113.6(3) . .
C5 C10 C11 112.0(3) . .
C12 C10 C11 109.0(4) . .
C5 C10 H10 107.3 . .
C12 C10 H10 107.3 . .
C11 C10 H10 107.3 . .
C10 C11 H11A 109.5 . .
C10 C11 H11B 109.5 . .
H11A C11 H11B 109.5 . .
C10 C11 H11C 109.5 . .
H11A C11 H11C 109.5 . .
H11B C11 H11C 109.5 . .
C10 C12 H12A 109.5 . .
C10 C12 H12B 109.5 . .
H12A C12 H12B 109.5 . .
C10 C12 H12C 109.5 . .
H12A C12 H12C 109.5 . .
H12B C12 H12C 109.5 . .
C14 C13 C9 111.4(3) . .
C14 C13 C15 110.5(3) . .
C9 C13 C15 110.9(3) . .
C14 C13 H13 107.9 . .
C9 C13 H13 107.9 . .
C15 C13 H13 107.9 . .
C13 C14 H14A 109.5 . .
C13 C14 H14B 109.5 . .
H14A C14 H14B 109.5 . .
C13 C14 H14C 109.5 . .
H14A C14 H14C 109.5 . .
H14B C14 H14C 109.5 . .
C13 C15 H15A 109.5 . .
C13 C15 H15B 109.5 . .
H15A C15 H15B 109.5 . .
C13 C15 H15C 109.5 . .
H15A C15 H15C 109.5 . .
H15B C15 H15C 109.5 . .
C17 C16 Pb 109.4(3) . .
C17 C16 H16A 109.8 . .
Pb C16 H16A 109.8 . .
C17 C16 H16B 109.8 . .
Pb C16 H16B 109.8 . .
H16A C16 H16B 108.3 . .
C18 C17 C18 134.8 8_565 .
C18 C17 C22 15.1 8_565 .
C18 C17 C22 120 . .
C18 C17 C22 120 8_565 8_565
C18 C17 C22 15.13(6) . 8_565
C22 C17 C22 105.07(6) . 8_565
C18 C17 C16 112.62(5) 8_565 .
C18 C17 C16 112.62(8) . .
C22 C17 C16 127.30(8) . .
C22 C17 C16 127.3 8_565 .
C17 C18 C19 120 . .
C17 C18 H18 120 . .
C19 C18 H18 120 . .
C20 C19 C18 120 . .
C20 C19 H19 120 . .
C18 C19 H19 120 . .
C21 C20 C19 120 . .
C21 C20 H20 120 . .
C19 C20 H20 120 . .
C20 C21 C22 120 . .
C20 C21 H21 120 . .
C22 C21 H21 120 . .
C21 C22 C17 120 . .
C21 C22 H22 120 . .
C17 C22 H22 120 . .

loop_
_geom_bond_atom_site_label_1
_geom_bond_atom_site_label_2
_geom_bond_distance
_geom_bond_site_symmetry_2
Pb C16 2.314(5) .
Pb N1 2.321(2) .
Pb N1 2.321(2) 8_565
N1 C1 1.329(4) .
N1 C4 1.433(4) .
C1 C2 1.406(3) .
C1 C3 1.509(4) .
C2 C1 1.406(3) 8_565
C2 H2 0.95 .
C3 H3A 0.98 .
C3 H3B 0.98 .
C3 H3C 0.98 .
C4 C9 1.403(5) .
C4 C5 1.410(5) .
C5 C6 1.390(5) .
C5 C10 1.515(5) .
C6 C7 1.380(6) .
C6 H6 0.95 .
C7 C8 1.371(6) .
C7 H7 0.95 .
C8 C9 1.397(5) .
C8 H8 0.95 .
C9 C13 1.525(5) .
C10 C12 1.521(6) .
C10 C11 1.522(6) .
C10 H10 1 .
C11 H11A 0.98 .
C11 H11B 0.98 .
C11 H11C 0.98 .
C12 H12A 0.98 .
C12 H12B 0.98 .
C12 H12C 0.98 .
C13 C14 1.524(5) .
C13 C15 1.538(5) .
C13 H13 1 .
C14 H14A 0.98 .
C14 H14B 0.98 .
C14 H14C 0.98 .
C15 H15A 0.98 .
C15 H15B 0.98 .
C15 H15C 0.98 .
C16 C17 1.502(6) .
C16 H16A 0.99 .
C16 H16B 0.99 .
C17 C18 1.3900(13) 8_565
C17 C18 1.39 .
C17 C22 1.39 .
C17 C22 1.3900(18) 8_565
C18 C19 1.39 .
C18 H18 0.95 .
C19 C20 1.39 .
C19 H19 0.95 .
C20 C21 1.39 .
C20 H20 0.95 .
C21 C22 1.39 .
C21 H21 0.95 .
C22 H22 0.95 .
